data_2243880
loop_
_publ_author_name
'El Hafi, Mohamed'
'Lahmidi, Sanae'
'El Ghayati, Lhoussaine'
'H\"okelek, Tuncer'
'Mague, Joel T.'
'Amer, Bushra'
'Sebbar, Nada Kheira'
'Essassi, El Mokhtar'

_publ_section_title
;
 Crystal structure, Hirshfeld surface analysis and interaction energy
 calculation of
 4-(furan-2-yl)-2-(6-methyl-2,4-dioxopyran-3-ylidene)-2,3,4,5-tetrahydro-1<i>H</i>-1,5-benzodiazepine
;
_journal_coeditor_code WM5612
_journal_issue 8
_journal_name_full 'Acta Crystallographica Section E'
_journal_page_first 834
_journal_page_last 838
_journal_paper_doi 10.1107/S2056989021007441
_journal_volume 77
_journal_year 2021
_chemical_formula_iupac 'C19 H16 N2 O4'
_chemical_formula_moiety 'C19 H16 N2 O4'
_chemical_formula_sum 'C19 H16 N2 O4'
_chemical_formula_weight 336.34
_chemical_name_systematic
(<i>S</i>,<i>E</i>)-3-[4-(Furan-2-yl)-2,3,4,5-tetrahydro-1<i>H</i>-benzo[<i>b</i>][1,4]diazepin-2-ylidene]-6-methyl-2<i>H</i>-pyran-2,4(3<i>H</i>)-dione
_space_group_crystal_system monoclinic
_space_group_IT_number 14
_space_group_name_Hall '-P 2ybc'
_space_group_name_H-M_alt 'P 1 21/c 1'
_atom_sites_solution_hydrogens mixed
_atom_sites_solution_primary dual
_atom_sites_solution_secondary difmap
_audit_creation_method SHELXL-2018/3
_cell_angle_alpha 90
_cell_angle_beta 96.202(5)
_cell_angle_gamma 90
_cell_formula_units_Z 4
_cell_length_a 7.0111(8)
_cell_length_b 11.0123(13)
_cell_length_c 20.493(2)
_cell_measurement_reflns_used 9980
_cell_measurement_temperature 150.(2)
_cell_measurement_theta_max 28.4053
_cell_measurement_theta_min 2.7240
_cell_volume 1573.0(3)
_computing_cell_refinement
;
<i>SAINT</i> (Bruker, 2020)
;
_computing_data_collection
;
<i>APEX3</i> (Bruker, 2020)
;
_computing_data_reduction
;
<i>SAINT</i> (Bruker, 2020)
;
_computing_molecular_graphics
;
<i>DIAMOND</i> (Brandenburg & Putz, 2012)
;
_computing_publication_material
;
<i>publCIF</i> (Westrip, 2010)
;
_computing_structure_refinement
;
<i>SHELXL2018/1</i> (Sheldrick, 2015<i>b</i>)
;
_computing_structure_solution
;
<i>SHELXT</i> (Sheldrick, 2015<i>a</i>)
;
_diffrn_ambient_temperature 150(2)
_diffrn_detector_area_resol_mean 7.3910
_diffrn_measured_fraction_theta_full 0.973
_diffrn_measured_fraction_theta_max 0.950
_diffrn_measurement_device 'Bruker D8 QUEST PHOTON 3 diffractometer'
_diffrn_measurement_device_type 'Bruker D8 QUEST PHOTON 3 diffractometer'
_diffrn_measurement_method '\f and \w scans'
_diffrn_radiation_monochromator graphite
_diffrn_radiation_type MoK\a
_diffrn_radiation_wavelength 0.71073
_diffrn_reflns_av_R_equivalents 0.0813
_diffrn_reflns_av_unetI/netI 0.0590
_diffrn_reflns_limit_h_max 9
_diffrn_reflns_limit_h_min -9
_diffrn_reflns_limit_k_max 14
_diffrn_reflns_limit_k_min 0
_diffrn_reflns_limit_l_max 27
_diffrn_reflns_limit_l_min 0
_diffrn_reflns_number 5201
_diffrn_reflns_theta_full 25.000
_diffrn_reflns_theta_max 28.512
_diffrn_reflns_theta_min 2.724
_diffrn_source 'fine-focus sealed tube'
_diffrn_source_current 30.0
_diffrn_source_power 1.50
_diffrn_source_voltage 50
_exptl_absorpt_coefficient_mu 0.101
_exptl_absorpt_correction_T_max 0.99
_exptl_absorpt_correction_T_min 0.97
_exptl_absorpt_correction_type multi-scan
_exptl_absorpt_process_details
;
(<i>TWINABS</i>; Sheldrick, 2009)
;
_exptl_crystal_colour colourless
_exptl_crystal_density_diffrn 1.420
_exptl_crystal_density_method 'not measured'
_exptl_crystal_description block
_exptl_crystal_F_000 704
_exptl_crystal_size_max 0.336
_exptl_crystal_size_mid 0.223
_exptl_crystal_size_min 0.114
_refine_diff_density_max 0.540
_refine_diff_density_min -0.298
_refine_ls_extinction_method none
_refine_ls_goodness_of_fit_ref 1.136
_refine_ls_hydrogen_treatment mixed
_refine_ls_matrix_type full
_refine_ls_number_parameters 236
_refine_ls_number_reflns 5201
_refine_ls_number_restraints 2
_refine_ls_restrained_S_all 1.136
_refine_ls_R_factor_all 0.1039
_refine_ls_R_factor_gt 0.0786
_refine_ls_shift/su_max 0.000
_refine_ls_shift/su_mean 0.000
_refine_ls_structure_factor_coef Fsqd
_refine_ls_weighting_details 'w=1/[\s^2^(Fo^2^)+(0.0648P)^2^+2.9838P] where P=(Fo^2^+2Fc^2^)/3'
_refine_ls_weighting_scheme calc
_refine_ls_wR_factor_gt 0.1999
_refine_ls_wR_factor_ref 0.2138
_reflns_number_gt 4007
_reflns_number_total 5201
_reflns_threshold_expression 'I > 2\s(I)'
_cod_data_source_file wm5612sup1.cif
_cod_data_source_block I
_cod_original_sg_symbol_H-M 'P 21/c'
_cod_database_code 2243880
_shelx_space_group_comment
;
The symmetry employed for this shelxl refinement is uniquely defined
by the following loop, which should always be used as a source of
symmetry information in preference to the above space-group names.
They are only intended as comments.
;
_shelx_estimated_absorpt_t_min 0.967
_shelx_estimated_absorpt_t_max 0.989

loop_
_space_group_symop_operation_xyz
'x, y, z'
'-x, y+1/2, -z+1/2'
'-x, -y, -z'
'x, -y-1/2, z-1/2'

loop_
_atom_site_type_symbol
_atom_site_label
_atom_site_fract_x
_atom_site_fract_y
_atom_site_fract_z
_atom_site_U_iso_or_equiv
_atom_site_adp_type
_atom_site_calc_flag
_atom_site_occupancy
_atom_site_disorder_assembly
_atom_site_disorder_group
O O1 0.8749(4) 0.5209(2) 0.31078(12) 0.0307(6) Uani d 1 . .
O O2 0.7779(4) 0.3547(3) 0.48140(13) 0.0386(7) Uani d 1 . .
O O3 0.8042(4) 0.3592(3) 0.25076(12) 0.0348(7) Uani d 1 . .
O O4 0.6845(5) -0.1158(3) 0.23160(17) 0.0516(9) Uani d 1 . .
N N1 0.7413(5) 0.1528(3) 0.42168(15) 0.0309(7) Uani d 1 . .
H H1 0.750(7) 0.206(3) 0.4557(16) 0.052(14) Uiso d 1 . .
N N2 0.4861(5) 0.0341(3) 0.32311(16) 0.0325(8) Uani d 1 . .
H H2A 0.381(5) -0.006(4) 0.305(2) 0.066(17) Uiso d 1 . .
C C1 0.5648(5) -0.0283(3) 0.37991(18) 0.0293(8) Uani d 1 . .
C C2 0.5022(6) -0.1448(4) 0.3935(2) 0.0346(9) Uani d 1 . .
H H2 0.417357 -0.185984 0.361639 0.042 Uiso calc 1 . .
C C3 0.5608(7) -0.2015(4) 0.4524(2) 0.0410(11) Uani d 1 . .
H H3 0.515597 -0.280802 0.460548 0.049 Uiso calc 1 . .
C C4 0.6847(7) -0.1440(4) 0.4995(2) 0.0422(11) Uani d 1 . .
H H4 0.726016 -0.183596 0.539729 0.051 Uiso calc 1 . .
C C5 0.7479(6) -0.0280(4) 0.48747(19) 0.0350(9) Uani d 1 . .
H H5 0.831745 0.012667 0.519869 0.042 Uiso calc 1 . .
C C6 0.6895(6) 0.0296(3) 0.42827(18) 0.0278(8) Uani d 1 . .
C C7 0.7802(5) 0.2070(3) 0.36688(18) 0.0270(8) Uani d 1 . .
C C8 0.8001(6) 0.1246(4) 0.30983(19) 0.0342(9) Uani d 1 . .
H H8A 0.873700 0.051597 0.325464 0.041 Uiso calc 1 . .
H H8B 0.873351 0.167001 0.277963 0.041 Uiso calc 1 . .
C C9 0.6076(6) 0.0860(4) 0.27573(19) 0.0322(9) Uani d 1 . .
H H9 0.541795 0.160745 0.256997 0.039 Uiso calc 1 . .
C C10 0.8108(5) 0.3343(3) 0.36710(17) 0.0261(8) Uani d 1 . .
C C11 0.8122(5) 0.4025(3) 0.42765(18) 0.0288(8) Uani d 1 . .
C C12 0.8580(5) 0.5294(3) 0.42500(18) 0.0292(8) Uani d 1 . .
H H12 0.864632 0.576254 0.464103 0.035 Uiso calc 1 . .
C C13 0.8913(6) 0.5830(3) 0.36913(19) 0.0290(8) Uani d 1 . .
C C14 0.8277(5) 0.3984(3) 0.30673(18) 0.0264(8) Uani d 1 . .
C C15 0.9490(7) 0.7108(4) 0.3614(2) 0.0390(10) Uani d 1 . .
H H15A 0.967050 0.750057 0.404507 0.058 Uiso calc 1 . .
H H15B 0.848667 0.753521 0.333246 0.058 Uiso calc 1 . .
H H15C 1.069420 0.713570 0.341196 0.058 Uiso calc 1 . .
C C16 0.6325(6) 0.0022(3) 0.21928(19) 0.0305(8) Uani d 1 . .
C C17 0.6236(6) 0.0268(4) 0.15511(18) 0.0382(10) Uani d 1 . .
H H17 0.594168 0.102485 0.134101 0.046 Uiso calc 1 . .
C C18 0.6687(7) -0.0869(5) 0.1245(2) 0.0530(14) Uani d 1 . .
H H18 0.671856 -0.100553 0.078868 0.064 Uiso calc 1 . .
C C19 0.7044(7) -0.1673(5) 0.1713(3) 0.0563(14) Uani d 1 . .
H H19 0.739039 -0.249397 0.164714 0.068 Uiso calc 1 . .

loop_
_atom_site_aniso_label
_atom_site_aniso_U_11
_atom_site_aniso_U_22
_atom_site_aniso_U_33
_atom_site_aniso_U_12
_atom_site_aniso_U_13
_atom_site_aniso_U_23
O1 0.0372(16) 0.0320(14) 0.0233(13) -0.0023(12) 0.0052(11) 0.0010(11)
O2 0.0556(18) 0.0400(16) 0.0201(13) -0.0164(14) 0.0036(12) -0.0005(12)
O3 0.0434(17) 0.0393(16) 0.0213(13) 0.0028(13) 0.0017(12) -0.0026(11)
O4 0.063(2) 0.0425(18) 0.052(2) 0.0052(16) 0.0182(17) 0.0024(16)
N1 0.0393(19) 0.0303(17) 0.0230(16) -0.0078(15) 0.0023(14) -0.0018(13)
N2 0.0335(19) 0.0390(19) 0.0253(16) -0.0079(15) 0.0038(14) 0.0006(14)
C1 0.032(2) 0.032(2) 0.0263(19) -0.0001(17) 0.0106(16) -0.0033(16)
C2 0.040(2) 0.031(2) 0.034(2) -0.0042(18) 0.0112(18) -0.0050(17)
C3 0.057(3) 0.028(2) 0.042(2) -0.005(2) 0.022(2) 0.0029(18)
C4 0.055(3) 0.043(2) 0.031(2) 0.007(2) 0.013(2) 0.0119(19)
C5 0.039(2) 0.042(2) 0.0250(19) 0.0008(19) 0.0062(17) 0.0020(17)
C6 0.034(2) 0.0257(18) 0.0252(18) -0.0027(16) 0.0093(15) -0.0001(15)
C7 0.0247(19) 0.0323(19) 0.0238(18) -0.0049(16) 0.0020(15) -0.0009(15)
C8 0.041(2) 0.034(2) 0.030(2) -0.0044(18) 0.0093(17) -0.0025(17)
C9 0.038(2) 0.034(2) 0.0251(19) -0.0018(18) 0.0073(16) -0.0003(16)
C10 0.029(2) 0.0281(18) 0.0213(17) -0.0044(15) 0.0037(15) 0.0008(14)
C11 0.030(2) 0.034(2) 0.0218(18) -0.0079(16) 0.0009(15) -0.0001(15)
C12 0.036(2) 0.0288(19) 0.0227(18) -0.0055(16) 0.0021(15) -0.0031(15)
C13 0.030(2) 0.0299(19) 0.0277(19) -0.0011(16) 0.0040(16) -0.0011(15)
C14 0.0254(19) 0.0285(19) 0.0253(18) -0.0006(15) 0.0027(15) 0.0005(15)
C15 0.049(3) 0.034(2) 0.035(2) -0.004(2) 0.014(2) 0.0023(18)
C16 0.034(2) 0.0289(19) 0.0282(19) -0.0054(17) 0.0044(16) -0.0004(16)
C17 0.036(2) 0.056(3) 0.0219(19) 0.008(2) 0.0042(17) 0.0102(18)
C18 0.033(3) 0.090(4) 0.035(2) -0.003(3) 0.003(2) -0.026(3)
C19 0.048(3) 0.047(3) 0.078(4) -0.003(2) 0.025(3) -0.023(3)

loop_
_atom_type_symbol
_atom_type_description
_atom_type_scat_dispersion_real
_atom_type_scat_dispersion_imag
_atom_type_scat_source
C C 0.0033 0.0016 'International Tables Vol C Tables 4.2.6.8 and 6.1.1.4'
H H 0.0000 0.0000 'International Tables Vol C Tables 4.2.6.8 and 6.1.1.4'
N N 0.0061 0.0033 'International Tables Vol C Tables 4.2.6.8 and 6.1.1.4'
O O 0.0106 0.0060 'International Tables Vol C Tables 4.2.6.8 and 6.1.1.4'

loop_
_geom_angle_atom_site_label_1
_geom_angle_atom_site_label_2
_geom_angle_atom_site_label_3
_geom_angle_site_symmetry_1
_geom_angle_site_symmetry_3
_geom_angle
_geom_angle_publ_flag
C13 O1 C14 . . 122.3(3) ?
C16 O4 C19 . . 106.0(4) ?
C7 N1 C6 . . 126.2(3) ?
C7 N1 H1 . . 111(3) ?
C6 N1 H1 . . 123(3) ?
C1 N2 C9 . . 122.0(3) ?
C1 N2 H2A . . 109(3) ?
C9 N2 H2A . . 115(3) ?
C2 C1 C6 . . 117.6(4) ?
C2 C1 N2 . . 120.6(4) ?
C6 C1 N2 . . 121.3(3) ?
C3 C2 C1 . . 121.4(4) ?
C3 C2 H2 . . 119.3 ?
C1 C2 H2 . . 119.3 ?
C4 C3 C2 . . 120.6(4) ?
C4 C3 H3 . . 119.7 ?
C2 C3 H3 . . 119.7 ?
C3 C4 C5 . . 119.3(4) ?
C3 C4 H4 . . 120.4 ?
C5 C4 H4 . . 120.4 ?
C4 C5 C6 . . 120.5(4) ?
C4 C5 H5 . . 119.8 ?
C6 C5 H5 . . 119.8 ?
C5 C6 C1 . . 120.8(4) ?
C5 C6 N1 . . 117.8(3) ?
C1 C6 N1 . . 121.1(3) ?
N1 C7 C10 . . 119.1(3) ?
N1 C7 C8 . . 115.7(3) ?
C10 C7 C8 . . 125.0(3) ?
C7 C8 C9 . . 112.2(3) ?
C7 C8 H8A . . 109.2 ?
C9 C8 H8A . . 109.2 ?
C7 C8 H8B . . 109.2 ?
C9 C8 H8B . . 109.2 ?
H8A C8 H8B . . 107.9 ?
N2 C9 C16 . . 113.1(3) ?
N2 C9 C8 . . 110.8(3) ?
C16 C9 C8 . . 110.8(3) ?
N2 C9 H9 . . 107.3 ?
C16 C9 H9 . . 107.3 ?
C8 C9 H9 . . 107.3 ?
C7 C10 C14 . . 120.5(3) ?
C7 C10 C11 . . 120.1(3) ?
C14 C10 C11 . . 119.2(3) ?
O2 C11 C12 . . 120.1(3) ?
O2 C11 C10 . . 123.0(3) ?
C12 C11 C10 . . 116.9(3) ?
C13 C12 C11 . . 121.7(3) ?
C13 C12 H12 . . 119.2 ?
C11 C12 H12 . . 119.2 ?
C12 C13 O1 . . 121.5(3) ?
C12 C13 C15 . . 126.2(4) ?
O1 C13 C15 . . 112.3(3) ?
O3 C14 O1 . . 114.0(3) ?
O3 C14 C10 . . 128.3(3) ?
O1 C14 C10 . . 117.7(3) ?
C13 C15 H15A . . 109.5 ?
C13 C15 H15B . . 109.5 ?
H15A C15 H15B . . 109.5 ?
C13 C15 H15C . . 109.5 ?
H15A C15 H15C . . 109.5 ?
H15B C15 H15C . . 109.5 ?
C17 C16 O4 . . 111.0(4) ?
C17 C16 C9 . . 129.4(4) ?
O4 C16 C9 . . 119.5(3) ?
C16 C17 C18 . . 105.1(4) ?
C16 C17 H17 . . 127.4 ?
C18 C17 H17 . . 127.4 ?
C19 C18 C17 . . 107.5(4) ?
C19 C18 H18 . . 126.3 ?
C17 C18 H18 . . 126.3 ?
C18 C19 O4 . . 110.4(4) ?
C18 C19 H19 . . 124.8 ?
O4 C19 H19 . . 124.8 ?

loop_
_geom_bond_atom_site_label_1
_geom_bond_atom_site_label_2
_geom_bond_site_symmetry_2
_geom_bond_distance
_geom_bond_publ_flag
O1 C13 . 1.372(4) ?
O1 C14 . 1.389(4) ?
O2 C11 . 1.267(4) ?
O3 C14 . 1.220(4) ?
O4 C16 . 1.366(5) ?
O4 C19 . 1.380(6) ?
N1 C7 . 1.326(5) ?
N1 C6 . 1.415(5) ?
N1 H1 . 0.912(12) ?
N2 C1 . 1.412(5) ?
N2 C9 . 1.474(5) ?
N2 H2A . 0.906(12) ?
C1 C2 . 1.393(5) ?
C1 C6 . 1.402(5) ?
C2 C3 . 1.382(6) ?
C2 H2 . 0.9500 ?
C3 C4 . 1.381(6) ?
C3 H3 . 0.9500 ?
C4 C5 . 1.383(6) ?
C4 H4 . 0.9500 ?
C5 C6 . 1.391(5) ?
C5 H5 . 0.9500 ?
C7 C10 . 1.419(5) ?
C7 C8 . 1.498(5) ?
C8 C9 . 1.513(6) ?
C8 H8A . 0.9900 ?
C8 H8B . 0.9900 ?
C9 C16 . 1.504(5) ?
C9 H9 . 1.0000 ?
C10 C14 . 1.440(5) ?
C10 C11 . 1.449(5) ?
C11 C12 . 1.436(5) ?
C12 C13 . 1.331(5) ?
C12 H12 . 0.9500 ?
C13 C15 . 1.477(5) ?
C15 H15A . 0.9800 ?
C15 H15B . 0.9800 ?
C15 H15C . 0.9800 ?
C16 C17 . 1.338(5) ?
C17 C18 . 1.451(7) ?
C17 H17 . 0.9500 ?
C18 C19 . 1.309(7) ?
C18 H18 . 0.9500 ?
C19 H19 . 0.9500 ?

loop_
_geom_contact_atom_site_label_1
_geom_contact_atom_site_label_2
_geom_contact_distance
_geom_contact_site_symmetry_1
_geom_contact_site_symmetry_2
_geom_contact_publ_flag
O2 C3 3.322(5) . 3_656 no
O2 N1 2.537(4) . . yes
O2 C12 3.282(4) . 3_766 no
O3 C9 3.372(4) . . no
O3 C8 2.856(4) . . yes
O3 N2 3.079(4) . 2_655 yes
O4 N2 2.955(5) . . yes
O4 C1 3.376(5) . . no
O1 H2A 2.84(4) . 2_655 no
O2 H12 2.74 . 3_766 yes
O2 H3 2.62 . 3_656 yes
O2 H1 1.72(3) . . yes
O3 H9 2.87 . . no
O3 H2A 2.20(4) . 2_655 yes
H15C O3 2.70 . 2_755 yes
O3 H2 2.68 . 2_655 yes
O3 H8B 2.23 . . yes
O4 H8A 2.88 . . no
O4 H15B 2.70 . 1_545 yes
N1 N2 2.865(4) . . yes
N2 H19 2.89 . 2_655 no
C3 C15 3.591(6) . 1_545 no
C4 C6 3.387(5) . 3_656 yes
C10 C18 3.497(6) . 2_655 no
C11 C17 3.600(5) . 2_655 no
C11 C18 3.428(5) . 2_655 no
C12 C12 3.541(5) . 3_766 no
C12 C17 3.589(5) . 2_655 no
C14 C16 3.407(5) . 2_655 yes
C1 H8A 2.68 . . yes
C2 H17 2.91 . 2_645 no
C3 H17 2.93 . 2_645 no
C6 H8A 2.59 . . yes
C11 H1 2.28(3) . . yes
C14 H2A 2.79(4) . 2_655 yes
C14 H8B 2.64 . . yes
H2 H2A 2.29 . . yes
H2 H17 2.33 . 2_645 yes
H3 H17 2.38 . 2_645 yes
H5 H1 2.55 . . no
H12 H15A 2.42 . . yes

loop_
_geom_hbond_atom_site_label_D
_geom_hbond_atom_site_label_H
_geom_hbond_atom_site_label_A
_geom_hbond_site_symmetry_A
_geom_hbond_distance_DH
_geom_hbond_distance_HA
_geom_hbond_distance_DA
_geom_hbond_angle_DHA
_geom_hbond_publ_flag
N1 H1 O2 . 0.912(12) 1.72(3) 2.538(4) 148(4) yes
N2 H2A O3 2_645 0.906(12) 2.20(2) 3.079(4) 162(5) yes

loop_
_geom_torsion_atom_site_label_1
_geom_torsion_atom_site_label_2
_geom_torsion_atom_site_label_3
_geom_torsion_atom_site_label_4
_geom_torsion_site_symmetry_1
_geom_torsion_site_symmetry_2
_geom_torsion_site_symmetry_3
_geom_torsion_site_symmetry_4
_geom_torsion
_geom_torsion_publ_flag
C9 N2 C1 C2 . . . . -126.6(4) ?
C9 N2 C1 C6 . . . . 61.5(5) ?
C6 C1 C2 C3 . . . . -0.2(6) ?
N2 C1 C2 C3 . . . . -172.4(4) ?
C1 C2 C3 C4 . . . . -0.3(6) ?
C2 C3 C4 C5 . . . . 0.8(7) ?
C3 C4 C5 C6 . . . . -0.8(6) ?
C4 C5 C6 C1 . . . . 0.4(6) ?
C4 C5 C6 N1 . . . . 173.1(4) ?
C2 C1 C6 C5 . . . . 0.1(5) ?
N2 C1 C6 C5 . . . . 172.2(4) ?
C2 C1 C6 N1 . . . . -172.3(3) ?
N2 C1 C6 N1 . . . . -0.2(5) ?
C7 N1 C6 C5 . . . . 147.3(4) ?
C7 N1 C6 C1 . . . . -40.0(6) ?
C6 N1 C7 C10 . . . . 173.6(4) ?
C6 N1 C7 C8 . . . . -10.1(6) ?
N1 C7 C8 C9 . . . . 79.4(4) ?
C10 C7 C8 C9 . . . . -104.5(4) ?
C1 N2 C9 C16 . . . . 94.4(4) ?
C1 N2 C9 C8 . . . . -30.7(5) ?
C7 C8 C9 N2 . . . . -52.9(4) ?
C7 C8 C9 C16 . . . . -179.3(3) ?
N1 C7 C10 C14 . . . . -171.6(4) ?
C8 C7 C10 C14 . . . . 12.4(6) ?
N1 C7 C10 C11 . . . . 4.1(6) ?
C8 C7 C10 C11 . . . . -171.9(4) ?
C7 C10 C11 O2 . . . . -3.5(6) ?
C14 C10 C11 O2 . . . . 172.3(4) ?
C7 C10 C11 C12 . . . . 175.6(3) ?
C14 C10 C11 C12 . . . . -8.6(5) ?
O2 C11 C12 C13 . . . . -178.7(4) ?
C10 C11 C12 C13 . . . . 2.2(6) ?
C11 C12 C13 O1 . . . . 3.1(6) ?
C11 C12 C13 C15 . . . . -176.7(4) ?
C14 O1 C13 C12 . . . . -1.7(6) ?
C14 O1 C13 C15 . . . . 178.1(3) ?
C13 O1 C14 O3 . . . . 174.5(3) ?
C13 O1 C14 C10 . . . . -4.9(5) ?
C7 C10 C14 O3 . . . . 6.4(6) ?
C11 C10 C14 O3 . . . . -169.4(4) ?
C7 C10 C14 O1 . . . . -174.3(3) ?
C11 C10 C14 O1 . . . . 9.9(5) ?
C19 O4 C16 C17 . . . . -1.4(5) ?
C19 O4 C16 C9 . . . . -177.3(4) ?
N2 C9 C16 C17 . . . . 135.7(4) ?
C8 C9 C16 C17 . . . . -99.2(5) ?
N2 C9 C16 O4 . . . . -49.3(5) ?
C8 C9 C16 O4 . . . . 75.8(5) ?
O4 C16 C17 C18 . . . . 1.8(5) ?
C9 C16 C17 C18 . . . . 177.1(4) ?
C16 C17 C18 C19 . . . . -1.4(5) ?
C17 C18 C19 O4 . . . . 0.6(6) ?
C16 O4 C19 C18 . . . . 0.5(5) ?

_cod_database_fobs_code 2243880
